data_7002697
loop_
_publ_author_name
'Zhang, Daopeng'
'Wang, Hailong'
'Chen, Yuting'
'Zhang, Lifang'
'Tian, Laijin'
'Ni, Zhong-Hai'
'Jiang, Jianzhuang'

_publ_section_title
;
 Synthesis, structure, and magnetic properties of cyanide-bridged
 low-dimensional heterometallic Fe^III^--Mn^II^ complexes
;
_journal_coden_ASTM DTARAF
_journal_issue 43
_journal_name_full 'Dalton Transactions'
_journal_page_first 9418
_journal_page_last 9425
_journal_paper_doi 10.1039/b909717a
_journal_year 2009
_chemical_formula_sum 'C64 H60 Fe2 Mn N12 O8'
_chemical_formula_weight 1291.88
_space_group_IT_number 15
_symmetry_cell_setting monoclinic
_symmetry_space_group_name_Hall '-C 2yc'
_symmetry_space_group_name_H-M 'C 1 2/c 1'
_atom_sites_solution_hydrogens geom
_atom_sites_solution_primary direct
_atom_sites_solution_secondary difmap
_audit_creation_method SHELXL-97
_cell_angle_alpha 90.00
_cell_angle_beta 97.358(4)
_cell_angle_gamma 90.00
_cell_formula_units_Z 4
_cell_length_a 23.8689(18)
_cell_length_b 13.9731(8)
_cell_length_c 18.2380(11)
_cell_measurement_temperature 293(2)
_cell_volume 6032.7(7)
_computing_cell_refinement 'SAINT-Plus (Bruker, 2001)'
_computing_data_collection 'APEX2 (Bruker, 2004)'
_computing_data_reduction SAINT-Plus
_computing_molecular_graphics 'XP (Sheldrick, 1998)'
_computing_publication_material XP
_computing_structure_refinement 'SHELXL-97 (Sheldrick, 1997)'
_computing_structure_solution 'SHELXS-97 (Sheldrick, 1997)'
_diffrn_ambient_temperature 293(2)
_diffrn_measured_fraction_theta_full 0.998
_diffrn_measured_fraction_theta_max 0.998
_diffrn_measurement_device_type 'Bruker APEX II CCD area-detector'
_diffrn_measurement_method '\f and \w scans'
_diffrn_radiation_monochromator graphite
_diffrn_radiation_source 'fine-focus sealed tube'
_diffrn_radiation_type MoK\a
_diffrn_radiation_wavelength 0.71073
_diffrn_reflns_av_R_equivalents 0.0386
_diffrn_reflns_av_sigmaI/netI 0.0317
_diffrn_reflns_limit_h_max 20
_diffrn_reflns_limit_h_min -28
_diffrn_reflns_limit_k_max 16
_diffrn_reflns_limit_k_min -16
_diffrn_reflns_limit_l_max 21
_diffrn_reflns_limit_l_min -21
_diffrn_reflns_number 24707
_diffrn_reflns_theta_full 25.01
_diffrn_reflns_theta_max 25.01
_diffrn_reflns_theta_min 1.69
_exptl_absorpt_coefficient_mu 0.747
_exptl_absorpt_correction_T_max 0.9223
_exptl_absorpt_correction_T_min 0.8962
_exptl_absorpt_correction_type multi-scan
_exptl_absorpt_process_details sadabs
_exptl_crystal_colour dark-brown
_exptl_crystal_density_diffrn 1.422
_exptl_crystal_density_meas 1.432
_exptl_crystal_density_method 'not measured'
_exptl_crystal_description needle
_exptl_crystal_F_000 2676
_exptl_crystal_size_max 0.15
_exptl_crystal_size_mid 0.13
_exptl_crystal_size_min 0.11
_refine_diff_density_max 0.906
_refine_diff_density_min -0.557
_refine_diff_density_rms 0.066
_refine_ls_extinction_method none
_refine_ls_goodness_of_fit_ref 1.026
_refine_ls_hydrogen_treatment none
_refine_ls_matrix_type full
_refine_ls_number_parameters 394
_refine_ls_number_reflns 5326
_refine_ls_number_restraints 1
_refine_ls_restrained_S_all 1.028
_refine_ls_R_factor_all 0.0666
_refine_ls_R_factor_gt 0.0505
_refine_ls_shift/su_max 0.009
_refine_ls_shift/su_mean 0.001
_refine_ls_structure_factor_coef Fsqd
_refine_ls_weighting_details 'calc w=1/[\s^2^(Fo^2^)+(0.0884P)^2^+9.9909P] where P=(Fo^2^+2Fc^2^)/3'
_refine_ls_weighting_scheme calc
_refine_ls_wR_factor_gt 0.1408
_refine_ls_wR_factor_ref 0.1549
_reflns_number_gt 4150
_reflns_number_total 5326
_reflns_threshold_expression >2sigma(I)
_cod_data_source_file B909717A.txt
_cod_data_source_block 3
_cod_original_sg_symbol_H-M C2/c
_cod_database_code 7002697

loop_
_symmetry_equiv_pos_as_xyz
'x, y, z'
'-x, y, -z+1/2'
'x+1/2, y+1/2, z'
'-x+1/2, y+1/2, -z+1/2'
'-x, -y, -z'
'x, -y, z-1/2'
'-x+1/2, -y+1/2, -z'
'x+1/2, -y+1/2, z-1/2'

loop_
_atom_site_label
_atom_site_type_symbol
_atom_site_fract_x
_atom_site_fract_y
_atom_site_fract_z
_atom_site_U_iso_or_equiv
_atom_site_adp_type
_atom_site_occupancy
_atom_site_symmetry_multiplicity
_atom_site_calc_flag
_atom_site_refinement_flags
_atom_site_disorder_assembly
_atom_site_disorder_group
Fe1 Fe 0.317665(19) 0.70628(4) 0.18207(3) 0.04078(18) Uani 1 1 d . . .
Mn1 Mn 0.5000 0.50702(5) 0.2500 0.0388(2) Uani 1 2 d S . .
O1 O 0.32357(10) 0.71310(17) 0.28678(13) 0.0461(6) Uani 1 1 d . . .
O2 O 0.34820(10) 0.83145(18) 0.17985(14) 0.0514(6) Uani 1 1 d . . .
O3 O 0.4280(8) 0.8457(8) 0.3370(5) 0.399(11) Uani 1 1 d D . .
H1O3 H 0.4279 0.7849 0.3384 0.479 Uiso 1 1 d R . .
O4 O 0.0655(10) 0.6971(14) 0.1747(11) 0.67(2) Uani 1 1 d . . .
H104 H 0.0513 0.7326 0.1316 0.799 Uiso 1 1 d R . .
N1 N 0.43725(13) 0.6109(2) 0.20461(17) 0.0507(7) Uani 1 1 d . . .
N2 N 0.19471(15) 0.7866(3) 0.1680(2) 0.0775(12) Uani 1 1 d . . .
N3 N 0.28635(12) 0.5802(2) 0.17914(16) 0.0471(7) Uani 1 1 d . . .
N4 N 0.31268(12) 0.6907(2) 0.07734(17) 0.0495(8) Uani 1 1 d . . .
N5 N 0.44388(11) 0.3920(2) 0.18648(16) 0.0456(7) Uani 1 1 d . . .
N6 N 0.53800(11) 0.4766(2) 0.14519(16) 0.0417(7) Uani 1 1 d . . .
C1 C 0.39508(14) 0.6505(3) 0.19341(18) 0.0422(8) Uani 1 1 d . . .
C2 C 0.23957(16) 0.7582(3) 0.1742(2) 0.0509(9) Uani 1 1 d . . .
C3 C 0.26489(16) 0.5391(3) 0.2321(2) 0.0530(9) Uani 1 1 d . . .
H3 H 0.2495 0.4784 0.2232 0.064 Uiso 1 1 calc R . .
C4 C 0.26297(15) 0.5797(3) 0.3036(2) 0.0480(8) Uani 1 1 d . . .
C5 C 0.29241(14) 0.6641(3) 0.32774(19) 0.0423(8) Uani 1 1 d . . .
C6 C 0.29016(16) 0.6938(3) 0.4009(2) 0.0515(9) Uani 1 1 d . . .
H6 H 0.3099 0.7481 0.4188 0.062 Uiso 1 1 calc R . .
C7 C 0.25883(17) 0.6432(3) 0.4465(2) 0.0584(10) Uani 1 1 d . . .
H7 H 0.2579 0.6642 0.4947 0.070 Uiso 1 1 calc R . .
C8 C 0.22904(17) 0.5627(3) 0.4224(2) 0.0623(11) Uani 1 1 d . . .
H8 H 0.2074 0.5306 0.4534 0.075 Uiso 1 1 calc R . .
C9 C 0.23166(17) 0.5306(3) 0.3525(2) 0.0585(10) Uani 1 1 d . . .
H9 H 0.2124 0.4751 0.3366 0.070 Uiso 1 1 calc R . .
C10 C 0.33752(18) 0.7436(3) 0.0332(2) 0.0611(11) Uani 1 1 d . . .
H10 H 0.3336 0.7265 -0.0165 0.073 Uiso 1 1 calc R . .
C11 C 0.36997(17) 0.8249(3) 0.0547(2) 0.0616(11) Uani 1 1 d . . .
C12 C 0.3969(2) 0.8726(5) -0.0001(3) 0.0944(18) Uani 1 1 d . . .
H12 H 0.3935 0.8477 -0.0477 0.113 Uiso 1 1 calc R . .
C13 C 0.4274(3) 0.9535(6) 0.0155(4) 0.114(2) Uani 1 1 d . . .
H13 H 0.4457 0.9819 -0.0210 0.137 Uiso 1 1 calc R . .
C14 C 0.4316(2) 0.9941(4) 0.0849(4) 0.097(2) Uani 1 1 d . . .
H14 H 0.4522 1.0502 0.0947 0.116 Uiso 1 1 calc R . .
C15 C 0.40516(19) 0.9516(4) 0.1401(3) 0.0733(13) Uani 1 1 d . . .
H15 H 0.4079 0.9798 0.1867 0.088 Uiso 1 1 calc R . .
C16 C 0.37414(15) 0.8660(3) 0.1263(2) 0.0568(10) Uani 1 1 d . . .
C17 C 0.28794(19) 0.5316(3) 0.1079(2) 0.0607(11) Uani 1 1 d . . .
H17A H 0.2590 0.4826 0.1004 0.073 Uiso 1 1 calc R . .
H17B H 0.3245 0.5020 0.1061 0.073 Uiso 1 1 calc R . .
C18 C 0.27731(19) 0.6086(3) 0.0500(2) 0.0638(11) Uani 1 1 d . . .
H18A H 0.2876 0.5863 0.0032 0.077 Uiso 1 1 calc R . .
H18B H 0.2377 0.6265 0.0431 0.077 Uiso 1 1 calc R . .
C19 C 0.39757(16) 0.3531(3) 0.2055(2) 0.0595(10) Uani 1 1 d . . .
H19 H 0.3857 0.3714 0.2501 0.071 Uiso 1 1 calc R . .
C20 C 0.36510(18) 0.2849(3) 0.1615(3) 0.0684(12) Uani 1 1 d . . .
H20 H 0.3324 0.2595 0.1765 0.082 Uiso 1 1 calc R . .
C21 C 0.38270(18) 0.2571(3) 0.0965(3) 0.0654(11) Uani 1 1 d . . .
H21 H 0.3624 0.2112 0.0672 0.079 Uiso 1 1 calc R . .
C22 C 0.43130(16) 0.2976(3) 0.0740(2) 0.0530(9) Uani 1 1 d . . .
C23 C 0.46086(14) 0.3652(3) 0.1208(2) 0.0440(8) Uani 1 1 d . . .
C24 C 0.45183(19) 0.2728(3) 0.0060(2) 0.0644(11) Uani 1 1 d . . .
H24 H 0.4330 0.2265 -0.0245 0.077 Uiso 1 1 calc R . .
C25 C 0.49787(18) 0.3154(3) -0.0145(2) 0.0605(10) Uani 1 1 d . . .
H25 H 0.5099 0.2988 -0.0593 0.073 Uiso 1 1 calc R . .
C26 C 0.52854(15) 0.3853(3) 0.0310(2) 0.0471(8) Uani 1 1 d . . .
C27 C 0.57590(16) 0.4329(3) 0.0116(2) 0.0550(10) Uani 1 1 d . . .
H27 H 0.5887 0.4195 -0.0334 0.066 Uiso 1 1 calc R . .
C28 C 0.60364(16) 0.4988(3) 0.0579(2) 0.0567(10) Uani 1 1 d . . .
H28 H 0.6356 0.5295 0.0454 0.068 Uiso 1 1 calc R . .
C29 C 0.58303(15) 0.5192(3) 0.1245(2) 0.0502(9) Uani 1 1 d . . .
H29 H 0.6018 0.5647 0.1557 0.060 Uiso 1 1 calc R . .
C30 C 0.51063(14) 0.4099(2) 0.09933(18) 0.0411(8) Uani 1 1 d . . .
C31 C 0.3754(9) 0.8981(13) 0.3517(13) 0.72(5) Uani 1 1 d D . .
H31A H 0.3471 0.8916 0.3096 1.080 Uiso 1 1 d R . .
H31B H 0.3841 0.9646 0.3600 1.080 Uiso 1 1 d R . .
H31C H 0.3616 0.8717 0.3946 1.080 Uiso 1 1 d R . .
C32 C 0.0954(8) 0.6210(8) 0.1933(6) 0.266(9) Uani 1 1 d . . .
H32A H 0.1268 0.6183 0.1653 0.400 Uiso 1 1 calc R . .
H32B H 0.0724 0.5651 0.1833 0.400 Uiso 1 1 calc R . .
H32C H 0.1092 0.6237 0.2451 0.400 Uiso 1 1 calc R . .

loop_
_atom_site_aniso_label
_atom_site_aniso_U_11
_atom_site_aniso_U_22
_atom_site_aniso_U_33
_atom_site_aniso_U_23
_atom_site_aniso_U_13
_atom_site_aniso_U_12
Fe1 0.0367(3) 0.0425(3) 0.0435(3) -0.0016(2) 0.0068(2) 0.0046(2)
Mn1 0.0302(4) 0.0440(4) 0.0427(4) 0.000 0.0066(3) 0.000
O1 0.0471(13) 0.0488(15) 0.0437(13) -0.0040(11) 0.0106(11) -0.0069(11)
O2 0.0514(14) 0.0463(15) 0.0584(16) 0.0027(12) 0.0150(12) 0.0008(12)
O3 0.74(3) 0.191(10) 0.186(8) 0.020(7) -0.269(13) -0.094(14)
O4 0.79(4) 0.52(3) 0.55(3) -0.32(2) -0.46(3) 0.41(3)
N1 0.0420(17) 0.0533(19) 0.0560(19) 0.0026(15) 0.0028(14) 0.0090(15)
N2 0.045(2) 0.100(3) 0.089(3) -0.002(2) 0.0153(19) 0.020(2)
N3 0.0463(16) 0.0438(17) 0.0508(17) -0.0070(14) 0.0047(13) 0.0019(14)
N4 0.0435(16) 0.057(2) 0.0479(17) -0.0029(15) 0.0037(14) 0.0154(14)
N5 0.0354(14) 0.0520(18) 0.0500(17) 0.0021(14) 0.0077(12) -0.0057(13)
N6 0.0339(14) 0.0443(17) 0.0482(16) -0.0020(13) 0.0098(12) -0.0030(12)
C1 0.0425(19) 0.045(2) 0.0396(18) 0.0002(15) 0.0065(14) 0.0009(16)
C2 0.049(2) 0.053(2) 0.052(2) -0.0022(18) 0.0114(17) 0.0040(18)
C3 0.050(2) 0.042(2) 0.067(2) -0.0060(18) 0.0068(18) -0.0059(17)
C4 0.0428(19) 0.042(2) 0.060(2) 0.0031(17) 0.0095(16) 0.0023(16)
C5 0.0357(16) 0.046(2) 0.0462(19) 0.0002(16) 0.0071(14) 0.0057(15)
C6 0.053(2) 0.053(2) 0.051(2) -0.0012(17) 0.0135(17) 0.0073(17)
C7 0.062(2) 0.064(3) 0.053(2) 0.0082(19) 0.0184(19) 0.017(2)
C8 0.053(2) 0.064(3) 0.073(3) 0.024(2) 0.022(2) 0.010(2)
C9 0.056(2) 0.049(2) 0.073(3) 0.013(2) 0.018(2) 0.0002(18)
C10 0.062(2) 0.077(3) 0.046(2) 0.010(2) 0.0130(19) 0.028(2)
C11 0.054(2) 0.071(3) 0.062(3) 0.018(2) 0.016(2) 0.015(2)
C12 0.089(4) 0.118(5) 0.083(4) 0.033(3) 0.035(3) 0.006(4)
C13 0.098(5) 0.142(6) 0.111(5) 0.042(5) 0.048(4) -0.016(4)
C14 0.066(3) 0.093(4) 0.134(6) 0.043(4) 0.021(3) -0.013(3)
C15 0.061(3) 0.069(3) 0.091(3) 0.023(3) 0.015(2) -0.006(2)
C16 0.042(2) 0.059(3) 0.071(3) 0.018(2) 0.0124(18) 0.0105(18)
C17 0.068(3) 0.055(2) 0.059(2) -0.017(2) 0.005(2) 0.001(2)
C18 0.066(3) 0.074(3) 0.049(2) -0.015(2) -0.0011(19) 0.010(2)
C19 0.047(2) 0.069(3) 0.065(2) -0.001(2) 0.0146(18) -0.0102(19)
C20 0.050(2) 0.076(3) 0.079(3) 0.000(2) 0.010(2) -0.029(2)
C21 0.062(3) 0.059(3) 0.073(3) -0.003(2) -0.001(2) -0.019(2)
C22 0.050(2) 0.049(2) 0.058(2) -0.0025(18) 0.0000(18) -0.0070(17)
C23 0.0395(18) 0.0412(19) 0.051(2) 0.0021(16) 0.0025(15) -0.0014(15)
C24 0.066(3) 0.059(3) 0.066(3) -0.018(2) -0.001(2) -0.004(2)
C25 0.058(2) 0.067(3) 0.056(2) -0.014(2) 0.0065(19) 0.005(2)
C26 0.0446(19) 0.047(2) 0.050(2) -0.0025(16) 0.0077(16) 0.0091(16)
C27 0.051(2) 0.065(3) 0.053(2) -0.0028(19) 0.0206(18) 0.0097(19)
C28 0.043(2) 0.064(3) 0.067(3) -0.001(2) 0.0227(19) -0.0034(18)
C29 0.0407(19) 0.053(2) 0.058(2) -0.0052(18) 0.0131(17) -0.0068(16)
C30 0.0376(17) 0.0425(19) 0.0431(18) 0.0012(15) 0.0048(14) 0.0043(15)
C31 0.89(7) 0.23(2) 0.84(6) 0.25(3) -0.69(6) -0.32(3)
C32 0.54(3) 0.127(8) 0.119(8) 0.021(7) 0.005(12) -0.095(13)

loop_
_atom_type_symbol
_atom_type_description
_atom_type_scat_dispersion_real
_atom_type_scat_dispersion_imag
_atom_type_scat_source
C C 0.0033 0.0016 'International Tables Vol C Tables 4.2.6.8 and 6.1.1.4'
H H 0.0000 0.0000 'International Tables Vol C Tables 4.2.6.8 and 6.1.1.4'
N N 0.0061 0.0033 'International Tables Vol C Tables 4.2.6.8 and 6.1.1.4'
O O 0.0106 0.0060 'International Tables Vol C Tables 4.2.6.8 and 6.1.1.4'
Mn Mn 0.3368 0.7283 'International Tables Vol C Tables 4.2.6.8 and 6.1.1.4'
Fe Fe 0.3463 0.8444 'International Tables Vol C Tables 4.2.6.8 and 6.1.1.4'

loop_
_geom_angle_atom_site_label_1
_geom_angle_atom_site_label_2
_geom_angle_atom_site_label_3
_geom_angle
_geom_angle_site_symmetry_1
_geom_angle_site_symmetry_3
_geom_angle_publ_flag
O2 Fe1 O1 89.77(11) . . ?
O2 Fe1 N4 93.36(13) . . ?
O1 Fe1 N4 176.27(12) . . ?
O2 Fe1 N3 177.20(12) . . ?
O1 Fe1 N3 93.02(12) . . ?
N4 Fe1 N3 83.85(14) . . ?
O2 Fe1 C2 91.21(14) . . ?
O1 Fe1 C2 90.15(13) . . ?
N4 Fe1 C2 91.80(14) . . ?
N3 Fe1 C2 88.55(15) . . ?
O2 Fe1 C1 90.53(13) . . ?
O1 Fe1 C1 88.10(12) . . ?
N4 Fe1 C1 89.85(13) . . ?
N3 Fe1 C1 89.80(13) . . ?
C2 Fe1 C1 177.53(15) . . ?
N1 Mn1 N1 96.11(17) 2_655 . ?
N1 Mn1 N6 96.68(11) 2_655 . ?
N1 Mn1 N6 97.78(11) . . ?
N1 Mn1 N6 97.78(11) 2_655 2_655 ?
N1 Mn1 N6 96.68(11) . 2_655 ?
N6 Mn1 N6 158.31(15) . 2_655 ?
N1 Mn1 N5 169.95(11) 2_655 . ?
N1 Mn1 N5 86.94(11) . . ?
N6 Mn1 N5 73.39(10) . . ?
N6 Mn1 N5 91.35(10) 2_655 . ?
N1 Mn1 N5 86.94(11) 2_655 2_655 ?
N1 Mn1 N5 169.95(11) . 2_655 ?
N6 Mn1 N5 91.35(10) . 2_655 ?
N6 Mn1 N5 73.39(10) 2_655 2_655 ?
N5 Mn1 N5 91.68(15) . 2_655 ?
C5 O1 Fe1 124.9(2) . . ?
C16 O2 Fe1 125.0(3) . . ?
C31 O3 H1O3 118.3 . . ?
C32 O4 H104 139.9 . . ?
C1 N1 Mn1 159.9(3) . . ?
C3 N3 C17 121.0(3) . . ?
C3 N3 Fe1 125.7(3) . . ?
C17 N3 Fe1 113.3(2) . . ?
C10 N4 C18 121.6(4) . . ?
C10 N4 Fe1 125.7(3) . . ?
C18 N4 Fe1 112.8(3) . . ?
C19 N5 C23 118.1(3) . . ?
C19 N5 Mn1 127.4(3) . . ?
C23 N5 Mn1 114.4(2) . . ?
C29 N6 C30 118.4(3) . . ?
C29 N6 Mn1 125.8(2) . . ?
C30 N6 Mn1 115.8(2) . . ?
N1 C1 Fe1 172.5(3) . . ?
N2 C2 Fe1 178.2(4) . . ?
N3 C3 C4 124.8(3) . . ?
N3 C3 H3 117.6 . . ?
C4 C3 H3 117.6 . . ?
C9 C4 C5 119.4(4) . . ?
C9 C4 C3 117.7(4) . . ?
C5 C4 C3 122.9(3) . . ?
O1 C5 C6 118.7(3) . . ?
O1 C5 C4 123.6(3) . . ?
C6 C5 C4 117.7(3) . . ?
C7 C6 C5 120.6(4) . . ?
C7 C6 H6 119.7 . . ?
C5 C6 H6 119.7 . . ?
C8 C7 C6 121.6(4) . . ?
C8 C7 H7 119.2 . . ?
C6 C7 H7 119.2 . . ?
C9 C8 C7 119.1(4) . . ?
C9 C8 H8 120.4 . . ?
C7 C8 H8 120.4 . . ?
C8 C9 C4 121.5(4) . . ?
C8 C9 H9 119.2 . . ?
C4 C9 H9 119.2 . . ?
N4 C10 C11 124.8(4) . . ?
N4 C10 H10 117.6 . . ?
C11 C10 H10 117.6 . . ?
C10 C11 C16 123.8(4) . . ?
C10 C11 C12 117.8(5) . . ?
C16 C11 C12 118.2(5) . . ?
C13 C12 C11 121.6(6) . . ?
C13 C12 H12 119.2 . . ?
C11 C12 H12 119.2 . . ?
C12 C13 C14 120.6(5) . . ?
C12 C13 H13 119.7 . . ?
C14 C13 H13 119.7 . . ?
C13 C14 C15 120.2(6) . . ?
C13 C14 H14 119.9 . . ?
C15 C14 H14 119.9 . . ?
C14 C15 C16 120.6(5) . . ?
C14 C15 H15 119.7 . . ?
C16 C15 H15 119.7 . . ?
O2 C16 C15 117.7(4) . . ?
O2 C16 C11 123.5(4) . . ?
C15 C16 C11 118.8(4) . . ?
N3 C17 C18 105.6(3) . . ?
N3 C17 H17A 110.6 . . ?
C18 C17 H17A 110.6 . . ?
N3 C17 H17B 110.6 . . ?
C18 C17 H17B 110.6 . . ?
H17A C17 H17B 108.8 . . ?
N4 C18 C17 106.3(3) . . ?
N4 C18 H18A 110.5 . . ?
C17 C18 H18A 110.5 . . ?
N4 C18 H18B 110.5 . . ?
C17 C18 H18B 110.5 . . ?
H18A C18 H18B 108.7 . . ?
N5 C19 C20 123.1(4) . . ?
N5 C19 H19 118.4 . . ?
C20 C19 H19 118.4 . . ?
C21 C20 C19 118.6(4) . . ?
C21 C20 H20 120.7 . . ?
C19 C20 H20 120.7 . . ?
C20 C21 C22 120.0(4) . . ?
C20 C21 H21 120.0 . . ?
C22 C21 H21 120.0 . . ?
C21 C22 C23 117.7(4) . . ?
C21 C22 C24 123.0(4) . . ?
C23 C22 C24 119.3(3) . . ?
N5 C23 C22 122.5(3) . . ?
N5 C23 C30 117.9(3) . . ?
C22 C23 C30 119.7(3) . . ?
C25 C24 C22 121.0(4) . . ?
C25 C24 H24 119.5 . . ?
C22 C24 H24 119.5 . . ?
C24 C25 C26 121.4(4) . . ?
C24 C25 H25 119.3 . . ?
C26 C25 H25 119.3 . . ?
C27 C26 C30 117.0(3) . . ?
C27 C26 C25 123.6(3) . . ?
C30 C26 C25 119.4(3) . . ?
C28 C27 C26 120.7(3) . . ?
C28 C27 H27 119.6 . . ?
C26 C27 H27 119.6 . . ?
C27 C28 C29 118.6(3) . . ?
C27 C28 H28 120.7 . . ?
C29 C28 H28 120.7 . . ?
N6 C29 C28 123.0(3) . . ?
N6 C29 H29 118.5 . . ?
C28 C29 H29 118.5 . . ?
N6 C30 C26 122.2(3) . . ?
N6 C30 C23 118.5(3) . . ?
C26 C30 C23 119.2(3) . . ?
O3 C31 H31A 109.3 . . ?
O3 C31 H31B 109.3 . . ?
H31A C31 H31B 109.5 . . ?
O3 C31 H31C 109.9 . . ?
H31A C31 H31C 109.5 . . ?
H31B C31 H31C 109.5 . . ?
O4 C32 H32A 109.5 . . ?
O4 C32 H32B 109.5 . . ?
H32A C32 H32B 109.5 . . ?
O4 C32 H32C 109.5 . . ?
H32A C32 H32C 109.5 . . ?
H32B C32 H32C 109.5 . . ?

loop_
_geom_bond_atom_site_label_1
_geom_bond_atom_site_label_2
_geom_bond_distance
_geom_bond_site_symmetry_2
_geom_bond_publ_flag
Fe1 O2 1.897(3) . ?
Fe1 O1 1.899(2) . ?
Fe1 N4 1.911(3) . ?
Fe1 N3 1.911(3) . ?
Fe1 C2 1.988(4) . ?
Fe1 C1 1.992(3) . ?
Mn1 N1 2.172(3) 2_655 ?
Mn1 N1 2.172(3) . ?
Mn1 N6 2.259(3) . ?
Mn1 N6 2.259(3) 2_655 ?
Mn1 N5 2.307(3) . ?
Mn1 N5 2.307(3) 2_655 ?
O1 C5 1.312(4) . ?
O2 C16 1.313(4) . ?
O3 C31 1.507(19) . ?
O3 H1O3 0.8500 . ?
O4 C32 1.301(18) . ?
O4 H104 0.9544 . ?
N1 C1 1.144(4) . ?
N2 C2 1.134(5) . ?
N3 C3 1.286(5) . ?
N3 C17 1.471(5) . ?
N4 C10 1.291(5) . ?
N4 C18 1.473(5) . ?
N5 C19 1.318(5) . ?
N5 C23 1.365(5) . ?
N6 C29 1.325(4) . ?
N6 C30 1.362(4) . ?
C3 C4 1.429(5) . ?
C3 H3 0.9300 . ?
C4 C9 1.413(5) . ?
C4 C5 1.413(5) . ?
C5 C6 1.405(5) . ?
C6 C7 1.382(5) . ?
C6 H6 0.9300 . ?
C7 C8 1.372(6) . ?
C7 H7 0.9300 . ?
C8 C9 1.359(6) . ?
C8 H8 0.9300 . ?
C9 H9 0.9300 . ?
C10 C11 1.403(7) . ?
C10 H10 0.9300 . ?
C11 C16 1.418(6) . ?
C11 C12 1.421(6) . ?
C12 C13 1.354(9) . ?
C12 H12 0.9300 . ?
C13 C14 1.380(9) . ?
C13 H13 0.9300 . ?
C14 C15 1.389(7) . ?
C14 H14 0.9300 . ?
C15 C16 1.413(6) . ?
C15 H15 0.9300 . ?
C17 C18 1.506(6) . ?
C17 H17A 0.9700 . ?
C17 H17B 0.9700 . ?
C18 H18A 0.9700 . ?
C18 H18B 0.9700 . ?
C19 C20 1.412(6) . ?
C19 H19 0.9300 . ?
C20 C21 1.364(6) . ?
C20 H20 0.9300 . ?
C21 C22 1.399(6) . ?
C21 H21 0.9300 . ?
C22 C23 1.402(5) . ?
C22 C24 1.433(6) . ?
C23 C30 1.441(5) . ?
C24 C25 1.344(6) . ?
C24 H24 0.9300 . ?
C25 C26 1.422(6) . ?
C25 H25 0.9300 . ?
C26 C27 1.395(5) . ?
C26 C30 1.411(5) . ?
C27 C28 1.362(6) . ?
C27 H27 0.9300 . ?
C28 C29 1.397(5) . ?
C28 H28 0.9300 . ?
C29 H29 0.9300 . ?
C31 H31A 0.9600 . ?
C31 H31B 0.9600 . ?
C31 H31C 0.9600 . ?
C32 H32A 0.9600 . ?
C32 H32B 0.9600 . ?
C32 H32C 0.9600 . ?
